data_1564462
loop_
_publ_author_name
'\"Ozt\"urkkan \"Ozbek, F\"ureya Elif'
'Sert\,celik, Mustafa'
'Y\"uksek, Mustafa'
'Elmal\?i, Ayhan'
'\,Sahin, Ertan'

_publ_section_title
;
 The superiority of the classical synthesis compared to the hydrothermal
 synthesis upon the structural, optical absorption and fluorescent
 properties of new Cd(II) 3-fluorobenzoate complexes with
 Pyridine-3-carboxamide/Pyridine-3-carboxylate
;
_journal_name_full 'Inorganica Chimica Acta'
_journal_page_first 119694
_journal_paper_doi 10.1016/j.ica.2020.119694
_journal_volume 509
_journal_year 2020
_chemical_formula_moiety 'C40 H32 Cd2 F4 N4 O12'
_chemical_formula_sum 'C40 H32 Cd2 F4 N4 O12'
_chemical_formula_weight 1061.49
_space_group_IT_number 2
_space_group_name_Hall '-P 1'
_space_group_name_H-M_alt 'P -1'
_symmetry_cell_setting triclinic
_symmetry_Int_Tables_number 2
_symmetry_space_group_name_Hall '-P 1'
_symmetry_space_group_name_H-M 'P -1'
_atom_sites_solution_hydrogens constr
_cell_angle_alpha 117.164(7)
_cell_angle_beta 91.324(8)
_cell_angle_gamma 104.706(8)
_cell_formula_units_Z 1
_cell_length_a 10.0315(8)
_cell_length_b 10.537(2)
_cell_length_c 10.919(4)
_cell_measurement_reflns_used 9697
_cell_measurement_temperature 293(2)
_cell_measurement_theta_max 28.41
_cell_measurement_theta_min 2.86
_cell_volume 980.2(4)
_computing_structure_refinement 'SHELXL-2013 (Sheldrick, 2013)'
_diffrn_ambient_temperature 293(2)
_diffrn_measured_fraction_theta_full 0.992
_diffrn_measured_fraction_theta_max 0.98
_diffrn_measurement_device_type 'rigaku R-axis rapid S'
_diffrn_measurement_method '\f and \w scans'
_diffrn_radiation_type MoK\a
_diffrn_radiation_wavelength 0.71073
_diffrn_reflns_av_R_equivalents 0.0315
_diffrn_reflns_Laue_measured_fraction_full 0.992
_diffrn_reflns_Laue_measured_fraction_max 0.98
_diffrn_reflns_limit_h_max 13
_diffrn_reflns_limit_h_min -13
_diffrn_reflns_limit_k_max 14
_diffrn_reflns_limit_k_min -14
_diffrn_reflns_limit_l_max 14
_diffrn_reflns_limit_l_min -14
_diffrn_reflns_number 43619
_diffrn_reflns_point_group_measured_fraction_full 0.992
_diffrn_reflns_point_group_measured_fraction_max 0.98
_diffrn_reflns_theta_full 25.242
_diffrn_reflns_theta_max 28.455
_diffrn_reflns_theta_min 2.859
_diffrn_standards_number 0
_exptl_absorpt_coefficient_mu 1.175
_exptl_absorpt_correction_type none
_exptl_crystal_colour colourless
_exptl_crystal_density_diffrn 1.798
_exptl_crystal_description block
_exptl_crystal_F_000 528
_exptl_crystal_size_max 0.20
_exptl_crystal_size_mid 0.18
_exptl_crystal_size_min 0.15
_refine_diff_density_max 1.44
_refine_diff_density_min -1.036
_refine_diff_density_rms 0.101
_refine_ls_extinction_coef 0.0056(16)
_refine_ls_extinction_expression Fc^*^=kFc[1+0.001xFc^2^\l^3^/sin(2\q)]^-1/4^
_refine_ls_extinction_method SHELXL
_refine_ls_goodness_of_fit_ref 1.212
_refine_ls_hydrogen_treatment constr
_refine_ls_matrix_type full
_refine_ls_number_parameters 283
_refine_ls_number_reflns 4840
_refine_ls_number_restraints 0
_refine_ls_restrained_S_all 1.212
_refine_ls_R_factor_all 0.0413
_refine_ls_R_factor_gt 0.0378
_refine_ls_shift/su_max 0.001
_refine_ls_shift/su_mean 0
_refine_ls_structure_factor_coef Fsqd
_refine_ls_weighting_details 'w=1/[\s^2^(Fo^2^)+(0.0287P)^2^+1.9864P] where P=(Fo^2^+2Fc^2^)/3'
_refine_ls_weighting_scheme calc
_refine_ls_wR_factor_gt 0.0912
_refine_ls_wR_factor_ref 0.0945
_reflns_number_gt 4514
_reflns_number_total 4840
_reflns_threshold_expression 'I > 2\s(I)'
_cod_data_source_file ICA-2020-509-119694.cif
_cod_data_source_block ertan101_0m_a
_cod_database_code 1564462

loop_
_symmetry_equiv_pos_as_xyz
'x, y, z'
'-x, -y, -z'

loop_
_atom_site_label
_atom_site_type_symbol
_atom_site_fract_x
_atom_site_fract_y
_atom_site_fract_z
_atom_site_U_iso_or_equiv
_atom_site_adp_type
_atom_site_occupancy
_atom_site_calc_flag
_atom_site_disorder_assembly
_atom_site_disorder_group
Cd1 Cd 0.80075(2) 0.45917(2) 0.54074(3) 0.03359(10) Uani 1 d . .
O5 O 0.6135(2) 0.4767(3) 0.6721(3) 0.0402(5) Uani 1 d . .
O7 O 0.5570(3) 0.8268(3) 0.4533(3) 0.0465(6) Uani 1 d . .
O1 O 1.0561(3) 0.5175(3) 0.6464(3) 0.0422(5) Uani 1 d . .
O4 O 0.5703(2) 0.3763(2) 0.3575(3) 0.0391(5) Uani 1 d . .
O3 O 0.6922(2) 0.2340(3) 0.3709(3) 0.0407(5) Uani 1 d . .
N1 N 0.8509(3) 0.7037(3) 0.6052(3) 0.0282(5) Uani 1 d . .
O2 O 0.8777(3) 0.3644(3) 0.6701(3) 0.0528(7) Uani 1 d . .
C18 C 0.7842(3) 0.8893(3) 0.5708(3) 0.0255(5) Uani 1 d . .
N2 N 0.6895(3) 1.0639(3) 0.5412(4) 0.0533(9) Uani 1 d . .
H2A H 0.6247 1.0885 0.5123 0.064 Uiso 1 calc . .
H2B H 0.7683 1.1298 0.5859 0.064 Uiso 1 calc . .
F1 F 1.0750(4) 0.2907(4) 1.0513(4) 0.0894(10) Uani 1 d . .
C19 C 0.7560(3) 0.7489(3) 0.5607(3) 0.0267(5) Uani 1 d . .
H19 H 0.6667 0.6827 0.5211 0.032 Uiso 1 calc . .
C20 C 0.6680(3) 0.9250(3) 0.5169(4) 0.0328(6) Uani 1 d . .
C7 C 0.5873(3) 0.2510(3) 0.3198(3) 0.0316(6) Uani 1 d . .
C1 C 0.4793(3) 0.1118(4) 0.2121(3) 0.0332(6) Uani 1 d . .
C14 C 1.0061(3) 0.4331(3) 0.6959(3) 0.0320(6) Uani 1 d . .
C13 C 1.0984(3) 0.4103(3) 0.7894(3) 0.0274(5) Uani 1 d . .
C8 C 1.2406(3) 0.4406(4) 0.7882(3) 0.0381(7) Uani 1 d . .
H8 H 1.2804 0.4799 0.732 0.046 Uiso 1 calc . .
C17 C 0.9178(3) 0.9866(3) 0.6316(4) 0.0382(7) Uani 1 d . .
H17 H 0.9414 1.0817 0.6397 0.046 Uiso 1 calc . .
C15 C 0.9787(3) 0.7998(3) 0.6654(4) 0.0365(7) Uani 1 d . .
H15 H 1.0447 0.7698 0.6982 0.044 Uiso 1 calc . .
C12 C 1.0399(4) 0.3558(4) 0.8768(4) 0.0377(7) Uani 1 d . .
H12 H 0.9443 0.3337 0.8782 0.045 Uiso 1 calc . .
C16 C 1.0150(4) 0.9415(4) 0.6799(4) 0.0458(8) Uani 1 d . .
H16 H 1.1044 1.0063 0.722 0.055 Uiso 1 calc . .
C2 C 0.4860(4) -0.0265(4) 0.1889(4) 0.0495(9) Uani 1 d . .
H2 H 0.5581 -0.0339 0.2379 0.059 Uiso 1 calc . .
C6 C 0.3712(4) 0.1221(5) 0.1398(4) 0.0470(8) Uani 1 d . .
H6 H 0.3651 0.2148 0.1554 0.056 Uiso 1 calc . .
C9 C 1.3244(4) 0.4128(5) 0.8704(4) 0.0534(10) Uani 1 d . .
H9 H 1.4193 0.4292 0.8659 0.064 Uiso 1 calc . .
C11 C 1.1278(5) 0.3352(4) 0.9617(4) 0.0471(8) Uani 1 d . .
C10 C 1.2672(5) 0.3608(5) 0.9590(4) 0.0560(10) Uani 1 d . .
H10 H 1.3231 0.3436 1.0156 0.067 Uiso 1 calc . .
C4 C 0.2772(5) -0.1455(5) 0.0180(5) 0.0631(12) Uani 1 d . .
H4 H 0.2097 -0.2312 -0.0479 0.076 Uiso 1 calc . .
F2 F 0.1748(5) 0.0011(6) -0.0310(5) 0.1362(18) Uani 1 d . .
C3 C 0.3840(5) -0.1549(5) 0.0915(5) 0.0643(12) Uani 1 d . .
H3 H 0.3882 -0.2481 0.0761 0.077 Uiso 1 calc . .
C5 C 0.2726(5) -0.0077(6) 0.0439(4) 0.0607(11) Uani 1 d . .
H5A H 0.5557 0.3825 0.6468 0.069(15) Uiso 1 d . .
H5B H 0.5595 0.5344 0.6732 0.085(18) Uiso 1 d . .

loop_
_atom_site_aniso_label
_atom_site_aniso_U_11
_atom_site_aniso_U_22
_atom_site_aniso_U_33
_atom_site_aniso_U_23
_atom_site_aniso_U_13
_atom_site_aniso_U_12
Cd1 0.02836(13) 0.02235(13) 0.05112(17) 0.01979(10) -0.00340(9) 0.00577(8)
O5 0.0372(12) 0.0374(12) 0.0486(13) 0.0232(11) 0.0035(10) 0.0103(10)
O7 0.0356(12) 0.0322(12) 0.0745(18) 0.0306(12) -0.0082(12) 0.0062(10)
O1 0.0564(15) 0.0432(13) 0.0427(13) 0.0280(11) 0.0092(11) 0.0251(11)
O4 0.0386(12) 0.0274(11) 0.0495(13) 0.0191(10) 0.0044(10) 0.0057(9)
O3 0.0319(11) 0.0333(11) 0.0508(14) 0.0184(10) -0.0029(10) 0.0044(9)
N1 0.0280(11) 0.0206(10) 0.0360(12) 0.0134(10) 0.0025(9) 0.0078(9)
O2 0.0373(13) 0.0427(14) 0.0783(19) 0.0340(14) -0.0170(12) 0.0039(11)
C18 0.0275(13) 0.0211(12) 0.0320(13) 0.0154(11) 0.0059(10) 0.0083(10)
N2 0.0397(16) 0.0341(15) 0.097(3) 0.0435(17) -0.0069(16) 0.0071(12)
F1 0.098(2) 0.115(3) 0.087(2) 0.081(2) 0.0168(18) 0.019(2)
C19 0.0248(12) 0.0209(12) 0.0365(14) 0.0159(11) 0.0056(11) 0.0060(10)
C20 0.0307(14) 0.0267(13) 0.0483(17) 0.0242(13) 0.0041(12) 0.0081(11)
C7 0.0289(14) 0.0294(14) 0.0330(14) 0.0155(12) 0.0060(11) 0.0018(11)
C1 0.0309(14) 0.0336(15) 0.0301(14) 0.0140(12) 0.0076(11) 0.0035(12)
C14 0.0390(16) 0.0227(12) 0.0340(14) 0.0112(11) -0.0010(12) 0.0140(11)
C13 0.0343(14) 0.0204(12) 0.0247(12) 0.0091(10) -0.0015(10) 0.0076(10)
C8 0.0341(15) 0.0460(18) 0.0364(16) 0.0249(14) 0.0010(12) 0.0058(13)
C17 0.0365(16) 0.0227(13) 0.0521(19) 0.0192(13) -0.0036(14) 0.0018(12)
C15 0.0311(15) 0.0277(14) 0.0450(17) 0.0141(13) -0.0066(13) 0.0071(12)
C12 0.0385(16) 0.0383(16) 0.0410(17) 0.0233(14) 0.0080(13) 0.0106(13)
C16 0.0327(16) 0.0297(16) 0.063(2) 0.0192(16) -0.0125(15) -0.0022(13)
C2 0.047(2) 0.0344(17) 0.055(2) 0.0145(16) 0.0035(17) 0.0069(15)
C6 0.052(2) 0.048(2) 0.0363(17) 0.0207(16) -0.0032(15) 0.0058(16)
C9 0.0395(19) 0.072(3) 0.055(2) 0.037(2) -0.0046(16) 0.0136(18)
C11 0.064(2) 0.048(2) 0.0391(18) 0.0296(16) 0.0078(16) 0.0153(17)
C10 0.057(2) 0.073(3) 0.052(2) 0.041(2) -0.0071(18) 0.019(2)
C4 0.055(2) 0.050(2) 0.046(2) 0.0060(18) 0.0017(18) -0.0121(19)
F2 0.122(3) 0.136(4) 0.112(3) 0.046(3) -0.061(3) 0.010(3)
C3 0.066(3) 0.0338(19) 0.068(3) 0.0110(19) 0.007(2) 0.0014(18)
C5 0.054(2) 0.070(3) 0.0392(19) 0.0212(19) -0.0090(17) -0.001(2)

loop_
_atom_type_symbol
_atom_type_description
_atom_type_scat_dispersion_real
_atom_type_scat_dispersion_imag
_atom_type_scat_source
C C 0.0033 0.0016 'International Tables Vol C Tables 4.2.6.8 and 6.1.1.4'
H H 0 0 'International Tables Vol C Tables 4.2.6.8 and 6.1.1.4'
Cd Cd -0.8075 1.2024 'International Tables Vol C Tables 4.2.6.8 and 6.1.1.4'
N N 0.0061 0.0033 'International Tables Vol C Tables 4.2.6.8 and 6.1.1.4'
O O 0.0106 0.006 'International Tables Vol C Tables 4.2.6.8 and 6.1.1.4'
F F 0.0171 0.0103 'International Tables Vol C Tables 4.2.6.8 and 6.1.1.4'

loop_
_geom_angle_atom_site_label_1
_geom_angle_atom_site_label_2
_geom_angle_atom_site_label_3
_geom_angle
_geom_angle_site_symmetry_1
_geom_angle_site_symmetry_3
O3 Cd1 N1 143.38(9) . .
O3 Cd1 O2 91.71(10) . .
N1 Cd1 O2 124.88(10) . .
O3 Cd1 O5 95.12(9) . .
N1 Cd1 O5 89.86(9) . .
O2 Cd1 O5 85.26(10) . .
O3 Cd1 O1 119.14(8) . .
N1 Cd1 O1 86.83(8) . .
O2 Cd1 O1 53.09(9) . .
O5 Cd1 O1 123.54(8) . .
O3 Cd1 O1 84.15(9) . 2_766
N1 Cd1 O1 77.40(8) . 2_766
O2 Cd1 O1 118.32(10) . 2_766
O5 Cd1 O1 156.40(8) . 2_766
O1 Cd1 O1 76.05(8) . 2_766
Cd1 O5 H5A 109.79(19) . .
Cd1 O5 H5B 120.02(19) . .
H5A O5 H5B 108.2(2) . .
C14 O1 Cd1 85.52(19) . .
C14 O1 Cd1 144.0(2) . 2_766
Cd1 O1 Cd1 103.95(8) . 2_766
C7 O3 Cd1 103.69(19) . .
C19 N1 C15 118.6(2) . .
C19 N1 Cd1 117.88(18) . .
C15 N1 Cd1 122.6(2) . .
C14 O2 Cd1 99.3(2) . .
C19 C18 C17 117.3(3) . .
C19 C18 C20 117.6(2) . .
C17 C18 C20 125.1(3) . .
C20 N2 H2A 120 . .
C20 N2 H2B 120 . .
H2A N2 H2B 120 . .
N1 C19 C18 123.2(3) . .
N1 C19 H19 118.4 . .
C18 C19 H19 118.4 . .
O7 C20 N2 122.4(3) . .
O7 C20 C18 120.1(3) . .
N2 C20 C18 117.5(3) . .
O4 C7 O3 122.7(3) . .
O4 C7 C1 120.2(3) . .
O3 C7 C1 117.1(3) . .
C2 C1 C6 119.9(3) . .
C2 C1 C7 119.7(3) . .
C6 C1 C7 120.3(3) . .
O1 C14 O2 122.0(3) . .
O1 C14 C13 120.6(3) . .
O2 C14 C13 117.4(3) . .
C8 C13 C12 119.7(3) . .
C8 C13 C14 120.7(3) . .
C12 C13 C14 119.7(3) . .
C13 C8 C9 120.3(3) . .
C13 C8 H8 119.9 . .
C9 C8 H8 119.9 . .
C16 C17 C18 119.6(3) . .
C16 C17 H17 120.2 . .
C18 C17 H17 120.2 . .
N1 C15 C16 121.8(3) . .
N1 C15 H15 119.1 . .
C16 C15 H15 119.1 . .
C11 C12 C13 118.4(3) . .
C11 C12 H12 120.8 . .
C13 C12 H12 120.8 . .
C15 C16 C17 119.4(3) . .
C15 C16 H16 120.3 . .
C17 C16 H16 120.3 . .
C1 C2 C3 119.6(4) . .
C1 C2 H2 120.2 . .
C3 C2 H2 120.2 . .
C5 C6 C1 118.7(4) . .
C5 C6 H6 120.6 . .
C1 C6 H6 120.6 . .
C10 C9 C8 120.3(4) . .
C10 C9 H9 119.9 . .
C8 C9 H9 119.9 . .
F1 C11 C10 118.1(4) . .
F1 C11 C12 119.3(4) . .
C10 C11 C12 122.6(3) . .
C11 C10 C9 118.7(3) . .
C11 C10 H10 120.7 . .
C9 C10 H10 120.7 . .
C5 C4 C3 118.3(4) . .
C5 C4 H4 120.8 . .
C3 C4 H4 120.8 . .
C4 C3 C2 120.8(4) . .
C4 C3 H3 119.6 . .
C2 C3 H3 119.6 . .
F2 C5 C4 118.3(4) . .
F2 C5 C6 118.9(5) . .
C4 C5 C6 122.7(4) . .

loop_
_geom_bond_atom_site_label_1
_geom_bond_atom_site_label_2
_geom_bond_distance
_geom_bond_site_symmetry_2
Cd1 O3 2.198(2) .
Cd1 N1 2.249(2) .
Cd1 O2 2.285(3) .
Cd1 O5 2.383(3) .
Cd1 O1 2.585(3) .
Cd1 O1 2.591(3) 2_766
O5 H5A 0.921(2) .
O5 H5B 0.907(2) .
O7 C20 1.231(4) .
O1 C14 1.248(4) .
O1 Cd1 2.591(3) 2_766
O4 C7 1.250(4) .
O3 C7 1.269(4) .
N1 C19 1.337(4) .
N1 C15 1.340(4) .
O2 C14 1.260(4) .
C18 C19 1.385(4) .
C18 C17 1.389(4) .
C18 C20 1.497(4) .
N2 C20 1.320(4) .
N2 H2A 0.86 .
N2 H2B 0.86 .
F1 C11 1.331(4) .
C19 H19 0.93 .
C7 C1 1.506(4) .
C1 C2 1.380(5) .
C1 C6 1.382(5) .
C14 C13 1.501(4) .
C13 C8 1.383(4) .
C13 C12 1.392(4) .
C8 C9 1.389(5) .
C8 H8 0.93 .
C17 C16 1.377(5) .
C17 H17 0.93 .
C15 C16 1.376(5) .
C15 H15 0.93 .
C12 C11 1.388(5) .
C12 H12 0.93 .
C16 H16 0.93 .
C2 C3 1.393(6) .
C2 H2 0.93 .
C6 C5 1.380(6) .
C6 H6 0.93 .
C9 C10 1.384(6) .
C9 H9 0.93 .
C11 C10 1.359(6) .
C10 H10 0.93 .
C4 C5 1.360(7) .
C4 C3 1.375(7) .
C4 H4 0.93 .
F2 C5 1.311(6) .
C3 H3 0.93 .

loop_
_geom_hbond_atom_site_label_D
_geom_hbond_atom_site_label_H
_geom_hbond_atom_site_label_A
_geom_hbond_distance_DH
_geom_hbond_distance_HA
_geom_hbond_distance_DA
_geom_hbond_angle_DHA
_geom_hbond_site_symmetry_A
N2 H2A O7 0.86 2.19 2.972(4) 150.4 2_676
N2 H2A O3 0.86 2.62 3.113(4) 117.4 1_565
N2 H2B O2 0.86 2.16 2.888(4) 142.5 1_565
C15 H15 O1 0.93 2.49 3.179(4) 131.4 .
O5 H5A O7 0.921(2) 1.953(2) 2.854(3) 165.65(18) 2_666
O5 H5B O4 0.907(2) 1.893(2) 2.789(3) 169.18(17) 2_666
N2 H2A O7 0.86 2.19 2.972(4) 150.4 2_676
N2 H2A O3 0.86 2.62 3.113(4) 117.4 1_565
N2 H2B O2 0.86 2.16 2.888(4) 142.5 1_565
C15 H15 O1 0.93 2.49 3.179(4) 131.4 .
O5 H5A O7 0.921(2) 1.953(2) 2.854(3) 165.65(18) 2_666
O5 H5B O4 0.907(2) 1.893(2) 2.789(3) 169.18(17) 2_666
N2 H2A O7 0.86 2.19 2.972(4) 150.4 2_676
N2 H2A O3 0.86 2.62 3.113(4) 117.4 1_565
N2 H2B O2 0.86 2.16 2.888(4) 142.5 1_565
C15 H15 O1 0.93 2.49 3.179(4) 131.4 .
O5 H5A O7 0.921(2) 1.953(2) 2.854(3) 165.65(18) 2_666
O5 H5B O4 0.907(2) 1.893(2) 2.789(3) 169.18(17) 2_666

loop_
_geom_torsion_atom_site_label_1
_geom_torsion_atom_site_label_2
_geom_torsion_atom_site_label_3
_geom_torsion_atom_site_label_4
_geom_torsion
_geom_torsion_site_symmetry_1
_geom_torsion_site_symmetry_2
_geom_torsion_site_symmetry_3
_geom_torsion_site_symmetry_4
C15 N1 C19 C18 1.5(4) . . . .
Cd1 N1 C19 C18 -167.6(2) . . . .
C17 C18 C19 N1 -0.6(4) . . . .
C20 C18 C19 N1 -180.0(3) . . . .
C19 C18 C20 O7 -7.3(5) . . . .
C17 C18 C20 O7 173.4(3) . . . .
C19 C18 C20 N2 172.2(3) . . . .
C17 C18 C20 N2 -7.1(5) . . . .
Cd1 O3 C7 O4 6.6(4) . . . .
Cd1 O3 C7 C1 -172.0(2) . . . .
O4 C7 C1 C2 -168.7(3) . . . .
O3 C7 C1 C2 10.0(4) . . . .
O4 C7 C1 C6 9.2(5) . . . .
O3 C7 C1 C6 -172.1(3) . . . .
Cd1 O1 C14 O2 3.2(3) . . . .
Cd1 O1 C14 O2 -104.5(4) 2_766 . . .
Cd1 O1 C14 C13 -176.7(3) . . . .
Cd1 O1 C14 C13 75.6(4) 2_766 . . .
Cd1 O2 C14 O1 -3.7(4) . . . .
Cd1 O2 C14 C13 176.3(2) . . . .
O1 C14 C13 C8 -20.7(4) . . . .
O2 C14 C13 C8 159.4(3) . . . .
O1 C14 C13 C12 160.3(3) . . . .
O2 C14 C13 C12 -19.6(4) . . . .
C12 C13 C8 C9 1.9(5) . . . .
C14 C13 C8 C9 -177.1(3) . . . .
C19 C18 C17 C16 -0.6(5) . . . .
C20 C18 C17 C16 178.7(3) . . . .
C19 N1 C15 C16 -1.2(5) . . . .
Cd1 N1 C15 C16 167.3(3) . . . .
C8 C13 C12 C11 0.7(5) . . . .
C14 C13 C12 C11 179.7(3) . . . .
N1 C15 C16 C17 0.1(6) . . . .
C18 C17 C16 C15 0.9(6) . . . .
C6 C1 C2 C3 0.5(6) . . . .
C7 C1 C2 C3 178.4(4) . . . .
C2 C1 C6 C5 -0.8(6) . . . .
C7 C1 C6 C5 -178.7(3) . . . .
C13 C8 C9 C10 -2.9(6) . . . .
C13 C12 C11 F1 176.5(3) . . . .
C13 C12 C11 C10 -2.6(6) . . . .
F1 C11 C10 C9 -177.4(4) . . . .
C12 C11 C10 C9 1.6(7) . . . .
C8 C9 C10 C11 1.2(7) . . . .
C5 C4 C3 C2 -0.8(7) . . . .
C1 C2 C3 C4 0.3(7) . . . .
C3 C4 C5 F2 176.7(5) . . . .
C3 C4 C5 C6 0.6(7) . . . .
C1 C6 C5 F2 -175.9(4) . . . .
C1 C6 C5 C4 0.2(7) . . . .
